data_4130264
loop_
_publ_author_name
'Landry, Matthew L.'
'Hu, Dennis X.'
'McKenna, Grace M.'
'Burns, Noah Z.'

_publ_section_title
;
 Catalytic Enantioselective Dihalogenation and the Selective Synthesis of
 (-)-Deschloromytilipin A and (-)-Danicalipin A.
;
_journal_issue 15
_journal_name_full 'Journal of the American Chemical Society'
_journal_page_first 5150
_journal_page_last 5158
_journal_paper_doi 10.1021/jacs.6b01643
_journal_volume 138
_journal_year 2016
_chemical_absolute_configuration rmad
_chemical_formula_moiety 'C15 H16 Br6 O3'
_chemical_formula_sum 'C15 H16 Br6 O3'
_chemical_formula_weight 723.74
_space_group_crystal_system monoclinic
_space_group_IT_number 5
_space_group_name_Hall 'C 2y'
_space_group_name_H-M_alt 'C 1 2 1'
_atom_sites_solution_hydrogens mixed
_atom_sites_solution_primary vecmap
_atom_sites_solution_secondary difmap
_audit_creation_method SHELXL-2014/7
_cell_angle_alpha 90
_cell_angle_beta 110.597(3)
_cell_angle_gamma 90
_cell_formula_units_Z 4
_cell_length_a 21.9618(12)
_cell_length_b 5.2143(3)
_cell_length_c 18.6577(11)
_cell_measurement_reflns_used 9901
_cell_measurement_temperature 120(2)
_cell_measurement_theta_max 28.29
_cell_measurement_theta_min 2.33
_cell_volume 2000.0(2)
_computing_cell_refinement 'Bruker SAINT v8.34A'
_computing_data_collection 'Bruker APEX-II v2014-11.0'
_computing_data_reduction 'Bruker SAINT v8.34A'
_computing_molecular_graphics 'Bruker XP'
_computing_publication_material 'CIFTAB (Sheldrick, 2008)'
_computing_structure_refinement 'SHELXL-2014/7 (Sheldrick, 2014)'
_computing_structure_solution 'SHELXT-2014/2 (Sheldrick, 2014)'
_diffrn_ambient_temperature 120(2)
_diffrn_detector_area_resol_mean 8.33
_diffrn_measured_fraction_theta_full 1.000
_diffrn_measured_fraction_theta_max 0.999
_diffrn_measurement_device_type 'Bruker Kappa X8-APEX-II'
_diffrn_measurement_method 'combination of \w and \f-scans '
_diffrn_radiation_monochromator graphite
_diffrn_radiation_source 'fine-focus sealed tube'
_diffrn_radiation_type MoK\a
_diffrn_radiation_wavelength 0.71073
_diffrn_reflns_av_R_equivalents 0.0346
_diffrn_reflns_av_unetI/netI 0.0297
_diffrn_reflns_Laue_measured_fraction_full 1.000
_diffrn_reflns_Laue_measured_fraction_max 0.999
_diffrn_reflns_limit_h_max 29
_diffrn_reflns_limit_h_min -29
_diffrn_reflns_limit_k_max 6
_diffrn_reflns_limit_k_min -6
_diffrn_reflns_limit_l_max 24
_diffrn_reflns_limit_l_min -24
_diffrn_reflns_number 27414
_diffrn_reflns_point_group_measured_fraction_full 1.000
_diffrn_reflns_point_group_measured_fraction_max 0.997
_diffrn_reflns_theta_full 25.242
_diffrn_reflns_theta_max 28.397
_diffrn_reflns_theta_min 1.913
_exptl_absorpt_coefficient_mu 12.056
_exptl_absorpt_correction_T_max 0.7656
_exptl_absorpt_correction_T_min 0.1116
_exptl_absorpt_correction_type numerical
_exptl_absorpt_process_details 'SADABS 2014/5 (Sheldrick, 2014)'
_exptl_crystal_colour colorless
_exptl_crystal_density_diffrn 2.404
_exptl_crystal_description tablet
_exptl_crystal_F_000 1360
_exptl_crystal_size_max 0.236
_exptl_crystal_size_mid 0.077
_exptl_crystal_size_min 0.045
_refine_diff_density_max 0.717
_refine_diff_density_min -0.391
_refine_diff_density_rms 0.084
_refine_ls_abs_structure_details
;
 Flack x determined using 1997 quotients [(I+)-(I-)]/[(I+)+(I-)]
 (Parsons, Flack and Wagner, Acta Cryst. B69 (2013) 249-259).
;
_refine_ls_abs_structure_Flack 0.009(6)
_refine_ls_extinction_method none
_refine_ls_goodness_of_fit_ref 0.999
_refine_ls_hydrogen_treatment mixed
_refine_ls_matrix_type full
_refine_ls_number_parameters 222
_refine_ls_number_reflns 4981
_refine_ls_number_restraints 1
_refine_ls_restrained_S_all 0.999
_refine_ls_R_factor_all 0.0227
_refine_ls_R_factor_gt 0.0197
_refine_ls_shift/su_max 0.001
_refine_ls_shift/su_mean 0.000
_refine_ls_structure_factor_coef Fsqd
_refine_ls_weighting_details 'w=1/[\s^2^(Fo^2^)+(0.0193P)^2^] where P=(Fo^2^+2Fc^2^)/3'
_refine_ls_weighting_scheme calc
_refine_ls_wR_factor_gt 0.0399
_refine_ls_wR_factor_ref 0.0407
_reflns_Friedel_coverage 0.802
_reflns_Friedel_fraction_full 1.000
_reflns_Friedel_fraction_max 0.994
_reflns_number_gt 4685
_reflns_number_total 4981
_reflns_threshold_expression 'I > 2\s(I)'
_cod_data_source_file ja6b01643_si_005.cif
_cod_data_source_block su1502
_cod_original_sg_symbol_H-M 'C 2'
_cod_database_code 4130264
_shelx_shelxl_version_number 2014/7
_shelx_space_group_comment
;
The symmetry employed for this shelxl refinement is uniquely defined
by the following loop, which should always be used as a source of
symmetry information in preference to the above space-group names.
They are only intended as comments.
;
_shelx_estimated_absorpt_t_min 0.163
_shelx_estimated_absorpt_t_max 0.613

loop_
_space_group_symop_operation_xyz
'x, y, z'
'-x, y, -z'
'x+1/2, y+1/2, z'
'-x+1/2, y+1/2, -z'

loop_
_atom_site_label
_atom_site_type_symbol
_atom_site_fract_x
_atom_site_fract_y
_atom_site_fract_z
_atom_site_U_iso_or_equiv
_atom_site_adp_type
_atom_site_occupancy
_atom_site_site_symmetry_order
_atom_site_calc_flag
_atom_site_refinement_flags_posn
_atom_site_refinement_flags_adp
Br1 Br 0.47440(2) 0.65585(11) 0.90150(2) 0.03398(12) Uani 1 1 d . .
Br2 Br 0.51740(2) 0.95214(8) 0.75642(2) 0.02088(9) Uani 1 1 d . .
Br3 Br 0.47275(2) 0.43403(7) 0.60224(2) 0.01655(9) Uani 1 1 d . .
Br4 Br 0.30433(2) 1.01121(7) 0.50899(2) 0.01333(8) Uani 1 1 d . .
Br5 Br 0.41439(2) 0.96521(7) 0.41677(2) 0.01678(8) Uani 1 1 d . .
Br6 Br 0.36092(3) 0.07207(15) -0.00528(3) 0.0613(2) Uani 1 1 d . .
O1 O 0.34707(13) 0.5534(6) 0.65175(16) 0.0191(6) Uani 1 1 d . .
H1O H 0.320(2) 0.604(11) 0.663(3) 0.048(18) Uiso 1 1 d . .
O2 O 0.32485(12) 0.5255(5) 0.31519(15) 0.0172(6) Uani 1 1 d . .
O3 O 0.24749(13) 0.2235(6) 0.28928(17) 0.0236(7) Uani 1 1 d . .
C1 C 0.3905(2) 1.0288(9) 0.8071(3) 0.0327(11) Uani 1 1 d . .
H1A H 0.3674 1.0305 0.8435 0.049 Uiso 1 1 calc R U
H1B H 0.3610 1.0848 0.7568 0.049 Uiso 1 1 calc R U
H1C H 0.4278 1.1454 0.8250 0.049 Uiso 1 1 calc R U
C2 C 0.41410(19) 0.7597(9) 0.8012(2) 0.0211(9) Uani 1 1 d . .
H2A H 0.3755 0.6438 0.7884 0.025 Uiso 1 1 calc R U
C3 C 0.44489(18) 0.7162(7) 0.7408(2) 0.0163(8) Uani 1 1 d . .
H3A H 0.4618 0.5366 0.7458 0.020 Uiso 1 1 calc R U
C4 C 0.39423(17) 0.7498(7) 0.6613(2) 0.0140(8) Uani 1 1 d . .
H4A H 0.3724 0.9193 0.6594 0.017 Uiso 1 1 calc R U
C5 C 0.41778(17) 0.7350(7) 0.5935(2) 0.0124(7) Uani 1 1 d . .
H5A H 0.4430 0.8932 0.5920 0.015 Uiso 1 1 calc R U
C6 C 0.36048(16) 0.7098(7) 0.5186(2) 0.0120(7) Uani 1 1 d . .
H6A H 0.3348 0.5580 0.5245 0.014 Uiso 1 1 calc R U
C7 C 0.37292(17) 0.6707(7) 0.4449(2) 0.0130(7) Uani 1 1 d . .
H7A H 0.4030 0.5210 0.4523 0.016 Uiso 1 1 calc R U
C8 C 0.31062(17) 0.6053(8) 0.3808(2) 0.0184(8) Uani 1 1 d . .
H8A H 0.2878 0.4660 0.3972 0.022 Uiso 1 1 calc R U
H8B H 0.2818 0.7572 0.3678 0.022 Uiso 1 1 calc R U
C9 C 0.28933(18) 0.3348(7) 0.2732(2) 0.0166(8) Uani 1 1 d . .
C10 C 0.30689(18) 0.2766(8) 0.2062(2) 0.0169(8) Uani 1 1 d . .
C11 C 0.35305(18) 0.4205(9) 0.1888(2) 0.0226(9) Uani 1 1 d . .
H11A H 0.3744 0.5585 0.2211 0.027 Uiso 1 1 calc R U
C12 C 0.3680(2) 0.3635(9) 0.1246(3) 0.0301(11) Uani 1 1 d . .
H12A H 0.3988 0.4635 0.1118 0.036 Uiso 1 1 calc R U
C13 C 0.3374(2) 0.1604(11) 0.0796(2) 0.0331(11) Uani 1 1 d . .
C14 C 0.2917(2) 0.0148(11) 0.0954(3) 0.0365(12) Uani 1 1 d . .
H14A H 0.2713 -0.1254 0.0634 0.044 Uiso 1 1 calc R U
C15 C 0.2757(2) 0.0762(9) 0.1588(3) 0.0286(10) Uani 1 1 d . .
H15A H 0.2433 -0.0196 0.1699 0.034 Uiso 1 1 calc R U

loop_
_atom_site_aniso_label
_atom_site_aniso_U_11
_atom_site_aniso_U_22
_atom_site_aniso_U_33
_atom_site_aniso_U_23
_atom_site_aniso_U_13
_atom_site_aniso_U_12
Br1 0.0338(2) 0.0534(3) 0.0116(2) 0.0026(2) 0.00397(19) -0.0015(2)
Br2 0.01778(17) 0.0240(2) 0.01733(19) -0.00002(18) 0.00176(15) -0.00495(17)
Br3 0.01552(16) 0.0155(2) 0.0193(2) 0.00063(17) 0.00695(15) 0.00361(15)
Br4 0.01137(15) 0.01383(18) 0.01558(18) -0.00039(14) 0.00572(14) 0.00205(13)
Br5 0.01753(16) 0.01645(19) 0.02020(19) 0.00044(17) 0.01142(15) -0.00218(15)
Br6 0.0591(4) 0.1055(6) 0.0244(3) -0.0125(3) 0.0213(3) 0.0278(3)
O1 0.0150(13) 0.0272(16) 0.0169(15) -0.0043(12) 0.0078(12) -0.0068(11)
O2 0.0208(13) 0.0216(14) 0.0120(13) -0.0054(11) 0.0094(11) -0.0073(11)
O3 0.0184(14) 0.0302(17) 0.0249(16) -0.0082(14) 0.0109(13) -0.0100(12)
C1 0.038(2) 0.041(3) 0.022(2) -0.010(2) 0.014(2) 0.007(2)
C2 0.021(2) 0.031(2) 0.0098(19) 0.0008(18) 0.0036(17) 0.0002(18)
C3 0.0165(18) 0.017(2) 0.0135(19) -0.0025(16) 0.0031(15) -0.0027(15)
C4 0.0134(17) 0.0160(19) 0.0124(19) -0.0002(16) 0.0042(15) 0.0005(15)
C5 0.0125(17) 0.0112(18) 0.0136(19) -0.0014(15) 0.0046(15) 0.0035(14)
C6 0.0116(17) 0.0115(18) 0.0140(18) 0.0016(15) 0.0058(15) 0.0014(13)
C7 0.0155(17) 0.0114(18) 0.0134(18) 0.0008(15) 0.0068(15) -0.0008(14)
C8 0.0174(18) 0.027(2) 0.0132(19) -0.0049(17) 0.0082(16) -0.0022(16)
C9 0.0159(18) 0.018(2) 0.013(2) -0.0002(16) 0.0018(16) 0.0026(15)
C10 0.0167(19) 0.021(2) 0.013(2) -0.0017(16) 0.0041(16) 0.0014(16)
C11 0.0219(19) 0.026(2) 0.021(2) -0.0011(19) 0.0078(17) 0.0004(18)
C12 0.028(2) 0.042(3) 0.024(3) 0.000(2) 0.014(2) 0.005(2)
C13 0.027(2) 0.056(3) 0.017(2) -0.003(2) 0.0079(19) 0.017(2)
C14 0.040(3) 0.045(3) 0.021(2) -0.014(2) 0.005(2) 0.006(2)
C15 0.030(2) 0.030(3) 0.024(2) -0.0095(19) 0.009(2) -0.0033(19)

loop_
_atom_type_symbol
_atom_type_description
_atom_type_scat_dispersion_real
_atom_type_scat_dispersion_imag
_atom_type_scat_source
C C 0.0033 0.0016 'International Tables Vol C Tables 4.2.6.8 and 6.1.1.4'
H H 0.0000 0.0000 'International Tables Vol C Tables 4.2.6.8 and 6.1.1.4'
O O 0.0106 0.0060 'International Tables Vol C Tables 4.2.6.8 and 6.1.1.4'
Br Br -0.2901 2.4595 'International Tables Vol C Tables 4.2.6.8 and 6.1.1.4'

loop_
_geom_angle_atom_site_label_1
_geom_angle_atom_site_label_2
_geom_angle_atom_site_label_3
_geom_angle
C9 O2 C8 117.5(3)
C1 C2 C3 116.5(4)
C1 C2 Br1 108.7(3)
C3 C2 Br1 109.9(3)
C4 C3 C2 110.0(3)
C4 C3 Br2 110.6(3)
C2 C3 Br2 110.4(3)
O1 C4 C3 106.9(3)
O1 C4 C5 107.6(3)
C3 C4 C5 117.2(3)
C6 C5 C4 110.7(3)
C6 C5 Br3 107.2(2)
C4 C5 Br3 110.5(2)
C7 C6 C5 119.5(3)
C7 C6 Br4 109.5(2)
C5 C6 Br4 107.7(2)
C8 C7 C6 110.5(3)
C8 C7 Br5 110.1(3)
C6 C7 Br5 113.0(2)
O2 C8 C7 109.6(3)
O3 C9 O2 123.4(4)
O3 C9 C10 124.3(4)
O2 C9 C10 112.3(3)
C15 C10 C11 119.7(4)
C15 C10 C9 118.9(4)
C11 C10 C9 121.4(4)
C12 C11 C10 120.2(4)
C13 C12 C11 118.9(4)
C12 C13 C14 122.2(4)
C12 C13 Br6 118.9(4)
C14 C13 Br6 118.8(4)
C13 C14 C15 118.7(5)
C10 C15 C14 120.3(4)
C4 O1 H1O 109(4)
C2 C1 H1A 109.5
C2 C1 H1B 109.5
H1A C1 H1B 109.5
C2 C1 H1C 109.5
H1A C1 H1C 109.5
H1B C1 H1C 109.5
C1 C2 H2A 107.1
C3 C2 H2A 107.1
Br1 C2 H2A 107.1
C4 C3 H3A 108.6
C2 C3 H3A 108.6
Br2 C3 H3A 108.6
O1 C4 H4A 108.3
C3 C4 H4A 108.3
C5 C4 H4A 108.3
C6 C5 H5A 109.5
C4 C5 H5A 109.5
Br3 C5 H5A 109.5
C7 C6 H6A 106.5
C5 C6 H6A 106.5
Br4 C6 H6A 106.5
C8 C7 H7A 107.7
C6 C7 H7A 107.7
Br5 C7 H7A 107.7
O2 C8 H8A 109.8
C7 C8 H8A 109.8
O2 C8 H8B 109.8
C7 C8 H8B 109.8
H8A C8 H8B 108.2
C12 C11 H11A 119.9
C10 C11 H11A 119.9
C13 C12 H12A 120.5
C11 C12 H12A 120.5
C13 C14 H14A 120.6
C15 C14 H14A 120.6
C10 C15 H15A 119.9
C14 C15 H15A 119.9

loop_
_geom_bond_atom_site_label_1
_geom_bond_atom_site_label_2
_geom_bond_distance
Br1 C2 1.951(4)
Br2 C3 1.951(4)
Br3 C5 1.951(3)
Br4 C6 1.966(3)
Br5 C7 1.950(4)
Br6 C13 1.887(4)
O1 C4 1.422(4)
O2 C9 1.334(4)
O2 C8 1.428(4)
O3 C9 1.210(4)
C1 C2 1.513(6)
C2 C3 1.520(5)
C3 C4 1.519(5)
C4 C5 1.529(5)
C5 C6 1.521(5)
C6 C7 1.507(5)
C7 C8 1.506(5)
C9 C10 1.464(5)
C10 C15 1.385(6)
C10 C11 1.389(5)
C11 C12 1.381(6)
C12 C13 1.371(7)
C13 C14 1.372(7)
C14 C15 1.385(6)
O1 H1O 0.76(5)
C1 H1A 0.9800
C1 H1B 0.9800
C1 H1C 0.9800
C2 H2A 1.0000
C3 H3A 1.0000
C4 H4A 1.0000
C5 H5A 1.0000
C6 H6A 1.0000
C7 H7A 1.0000
C8 H8A 0.9900
C8 H8B 0.9900
C11 H11A 0.9500
C12 H12A 0.9500
C14 H14A 0.9500
C15 H15A 0.9500

loop_
_geom_hbond_atom_site_label_D
_geom_hbond_atom_site_label_H
_geom_hbond_atom_site_label_A
_geom_hbond_distance_DH
_geom_hbond_distance_HA
_geom_hbond_distance_DA
_geom_hbond_angle_DHA
_geom_hbond_site_symmetry_A
O1 H1O O3 0.76(5) 2.06(5) 2.814(4) 172(6) 4_556

loop_
_geom_torsion_atom_site_label_1
_geom_torsion_atom_site_label_2
_geom_torsion_atom_site_label_3
_geom_torsion_atom_site_label_4
_geom_torsion
C1 C2 C3 C4 -66.2(5)
Br1 C2 C3 C4 169.6(3)
C1 C2 C3 Br2 56.1(4)
Br1 C2 C3 Br2 -68.1(3)
C2 C3 C4 O1 -64.1(4)
Br2 C3 C4 O1 173.7(2)
C2 C3 C4 C5 175.1(3)
Br2 C3 C4 C5 52.9(4)
O1 C4 C5 C6 46.4(4)
C3 C4 C5 C6 166.8(3)
O1 C4 C5 Br3 -72.2(3)
C3 C4 C5 Br3 48.3(4)
C4 C5 C6 C7 -175.1(3)
Br3 C5 C6 C7 -54.5(4)
C4 C5 C6 Br4 59.2(3)
Br3 C5 C6 Br4 179.79(16)
C5 C6 C7 C8 170.2(3)
Br4 C6 C7 C8 -65.0(3)
C5 C6 C7 Br5 -65.9(4)
Br4 C6 C7 Br5 59.0(3)
C9 O2 C8 C7 142.2(3)
C6 C7 C8 O2 -169.9(3)
Br5 C7 C8 O2 64.5(4)
C8 O2 C9 O3 -2.1(5)
C8 O2 C9 C10 178.0(3)
O3 C9 C10 C15 -2.3(6)
O2 C9 C10 C15 177.6(4)
O3 C9 C10 C11 176.6(4)
O2 C9 C10 C11 -3.5(5)
C15 C10 C11 C12 -0.2(6)
C9 C10 C11 C12 -179.0(4)
C10 C11 C12 C13 -1.3(7)
C11 C12 C13 C14 1.3(7)
C11 C12 C13 Br6 -176.9(3)
C12 C13 C14 C15 0.2(7)
Br6 C13 C14 C15 178.4(4)
C11 C10 C15 C14 1.7(7)
C9 C10 C15 C14 -179.4(4)
C13 C14 C15 C10 -1.7(7)
